data_4067713
loop_
_publ_author_name
'Davies, David L.'
'Al-Duaij, Omar'
'Fawcett, John'
'Singh, Kuldip'

_publ_section_title
;
 Reactions of Cyclometalated Oxazoline Half-Sandwich Complexes of Iridium
 and Ruthenium with Alkynes and CO
;
_journal_issue 6
_journal_name_full Organometallics
_journal_page_first 1413
_journal_paper_doi 10.1021/om901088v
_journal_volume 29
_journal_year 2010
_chemical_formula_moiety 'C31 H36 Ir N2 O,F6 P'
_chemical_formula_sum 'C31 H36 F6 Ir N2 O P'
_chemical_formula_weight 789.79
_chemical_name_systematic
; 
 ? 
;
_space_group_IT_number 14
_symmetry_cell_setting monoclinic
_symmetry_space_group_name_Hall '-P 2ybc'
_symmetry_space_group_name_H-M 'P 1 21/c 1'
_atom_sites_solution_hydrogens geom
_atom_sites_solution_primary direct
_atom_sites_solution_secondary difmap
_audit_creation_method SHELXL-97
_cell_angle_alpha 90.00
_cell_angle_beta 106.4140(10)
_cell_angle_gamma 90.00
_cell_formula_units_Z 4
_cell_length_a 13.9443(10)
_cell_length_b 12.4836(8)
_cell_length_c 18.8176(13)
_cell_measurement_reflns_used 5503
_cell_measurement_temperature 150(2)
_cell_measurement_theta_max 22.42
_cell_measurement_theta_min 2.23
_cell_volume 3142.2(4)
_computing_cell_refinement 'Bruker SMART'
_computing_data_collection 'Bruker SMART'
_computing_data_reduction 'Bruker SAINT'
_computing_molecular_graphics 'Bruker SHELXTL'
_computing_publication_material 'Bruker SHELXTL'
_computing_structure_refinement 'SHELXL-97 (Sheldrick, 1997)'
_computing_structure_solution 'SHELXS-97 (Sheldrick, 1990)'
_diffrn_ambient_temperature 150(2)
_diffrn_measured_fraction_theta_full 1.000
_diffrn_measured_fraction_theta_max 1.000
_diffrn_measurement_device_type 'Bruker Apex 2000 CCD area detector'
_diffrn_measurement_method 'phi and omega scans'
_diffrn_radiation_monochromator graphite
_diffrn_radiation_source 'fine-focus sealed tube'
_diffrn_radiation_type MoK\a
_diffrn_radiation_wavelength 0.71073
_diffrn_reflns_av_R_equivalents 0.0787
_diffrn_reflns_av_sigmaI/netI 0.0652
_diffrn_reflns_limit_h_max 17
_diffrn_reflns_limit_h_min -17
_diffrn_reflns_limit_k_max 15
_diffrn_reflns_limit_k_min -15
_diffrn_reflns_limit_l_max 23
_diffrn_reflns_limit_l_min -23
_diffrn_reflns_number 23528
_diffrn_reflns_theta_full 26.00
_diffrn_reflns_theta_max 26.00
_diffrn_reflns_theta_min 1.52
_exptl_absorpt_coefficient_mu 4.363
_exptl_absorpt_correction_T_max 0.745
_exptl_absorpt_correction_T_min 0.316
_exptl_absorpt_correction_type empirical
_exptl_absorpt_process_details
;
absorption correction based on 9823 reflections (SADABS); Rint 0.113
before correction and 0.047 after.
;
_exptl_crystal_colour yellow
_exptl_crystal_density_diffrn 1.670
_exptl_crystal_density_method 'not measured'
_exptl_crystal_description block
_exptl_crystal_F_000 1560
_exptl_crystal_size_max 0.34
_exptl_crystal_size_mid 0.13
_exptl_crystal_size_min 0.07
_refine_diff_density_max 3.595
_refine_diff_density_min -0.827
_refine_diff_density_rms 0.136
_refine_ls_extinction_method none
_refine_ls_goodness_of_fit_ref 0.955
_refine_ls_hydrogen_treatment constr
_refine_ls_matrix_type full
_refine_ls_number_parameters 440
_refine_ls_number_reflns 6165
_refine_ls_number_restraints 72
_refine_ls_restrained_S_all 0.953
_refine_ls_R_factor_all 0.0558
_refine_ls_R_factor_gt 0.0420
_refine_ls_shift/su_max 0.002
_refine_ls_shift/su_mean 0.000
_refine_ls_structure_factor_coef Fsqd
_refine_ls_weighting_details 'calc w=1/[\s^2^(Fo^2^)+(0.0419P)^2^+0.0000P] where P=(Fo^2^+2Fc^2^)/3'
_refine_ls_weighting_scheme calc
_refine_ls_wR_factor_gt 0.0884
_refine_ls_wR_factor_ref 0.0936
_reflns_number_gt 4785
_reflns_number_total 6165
_reflns_threshold_expression >2sigma(I)
_cod_data_source_file om901088v_si_001.cif
_cod_data_source_block 064c
_cod_depositor_comments
;
The following automatic conversions were performed:

'_symmetry_cell_setting' value 'Monoclinic' changed to 'monoclinic'
according to /home/saulius/struct/CIF-dictionaries/cif_core.dic
dictionary named 'cif_core.dic' version 2.4.1 from 2010-06-29.

Automatic conversion script
Id: cif_fix_values 1715 2011-07-08 13:25:40Z adriana 
;
_cod_original_sg_symbol_H-M P2(1)/c
_cod_database_code 4067713

loop_
_symmetry_equiv_pos_as_xyz
'x, y, z'
'-x, y+1/2, -z+1/2'
'-x, -y, -z'
'x, -y-1/2, z-1/2'

loop_
_atom_site_label
_atom_site_type_symbol
_atom_site_fract_x
_atom_site_fract_y
_atom_site_fract_z
_atom_site_U_iso_or_equiv
_atom_site_adp_type
_atom_site_occupancy
_atom_site_symmetry_multiplicity
_atom_site_calc_flag
_atom_site_refinement_flags
_atom_site_disorder_assembly
_atom_site_disorder_group
Ir1 Ir 0.282938(16) 0.306676(18) 0.531575(11) 0.03942(9) Uani 1 1 d . . .
O1 O 0.1748(4) 0.3463(4) 0.7184(2) 0.0656(13) Uani 1 1 d . . .
N1 N 0.2011(3) 0.3121(3) 0.6093(3) 0.0412(11) Uani 1 1 d . . .
N2 N 0.1759(4) 0.2111(4) 0.4628(3) 0.0500(13) Uani 1 1 d . . .
C1 C 0.0895(5) 0.3029(5) 0.5969(4) 0.0565(17) Uani 1 1 d . . .
C1A C 0.0643(5) 0.1843(6) 0.5976(4) 0.074(2) Uani 1 1 d . . .
H1A1 H 0.0769 0.1498 0.5556 0.110 Uiso 1 1 calc R . .
H1A2 H -0.0050 0.1762 0.5954 0.110 Uiso 1 1 calc R . .
H1A3 H 0.1050 0.1521 0.6423 0.110 Uiso 1 1 calc R . .
C1B C 0.0320(5) 0.3570(7) 0.5266(4) 0.075(2) Uani 1 1 d . . .
H1B1 H 0.0502 0.4313 0.5284 0.113 Uiso 1 1 calc R . .
H1B2 H -0.0383 0.3508 0.5212 0.113 Uiso 1 1 calc R . .
H1B3 H 0.0473 0.3234 0.4853 0.113 Uiso 1 1 calc R . .
C2 C 0.0779(5) 0.3589(7) 0.6648(4) 0.074(2) Uani 1 1 d . . .
H2A H 0.0619 0.4340 0.6548 0.088 Uiso 1 1 calc R . .
H2B H 0.0259 0.3256 0.6823 0.088 Uiso 1 1 calc R . .
C3 C 0.2396(5) 0.3302(4) 0.6781(3) 0.0465(15) Uani 1 1 d . . .
C4 C 0.3449(5) 0.3314(5) 0.7216(3) 0.0460(15) Uani 1 1 d . . .
C5 C 0.3740(6) 0.4102(5) 0.7766(3) 0.0630(19) Uani 1 1 d . . .
H5 H 0.3289 0.4625 0.7818 0.076 Uiso 1 1 calc R . .
C6 C 0.4693(6) 0.4093(7) 0.8226(4) 0.073(2) Uani 1 1 d . . .
H6 H 0.4891 0.4617 0.8589 0.088 Uiso 1 1 calc R . .
C7 C 0.5354(6) 0.3332(7) 0.8160(4) 0.075(2) Uani 1 1 d . . .
H7 H 0.6002 0.3336 0.8476 0.091 Uiso 1 1 calc R . .
C8 C 0.5067(5) 0.2561(6) 0.7630(3) 0.0612(18) Uani 1 1 d . . .
H8 H 0.5526 0.2038 0.7596 0.073 Uiso 1 1 calc R . .
C9 C 0.4117(4) 0.2527(5) 0.7141(3) 0.0470(14) Uani 1 1 d . . .
C10 C 0.3856(5) 0.1648(5) 0.6610(3) 0.0493(15) Uani 1 1 d . . .
H10 H 0.4054 0.0972 0.6803 0.059 Uiso 1 1 calc R . .
C11 C 0.3376(4) 0.1670(4) 0.5890(3) 0.0424(14) Uani 1 1 d . . .
C12 C 0.3142(4) 0.0616(5) 0.5500(3) 0.0465(15) Uani 1 1 d . . .
C13 C 0.2589(5) -0.0149(5) 0.5733(3) 0.0546(16) Uani 1 1 d . . .
H13 H 0.2385 -0.0021 0.6155 0.065 Uiso 1 1 calc R . .
C14 C 0.2332(5) -0.1099(5) 0.5357(4) 0.0630(18) Uani 1 1 d . . .
H14 H 0.1936 -0.1592 0.5515 0.076 Uiso 1 1 calc R . .
C15 C 0.2659(6) -0.1320(6) 0.4749(4) 0.072(2) Uani 1 1 d . . .
H15 H 0.2497 -0.1968 0.4500 0.086 Uiso 1 1 calc R . .
C16 C 0.3228(6) -0.0576(6) 0.4512(4) 0.072(2) Uani 1 1 d . . .
H16 H 0.3448 -0.0726 0.4100 0.086 Uiso 1 1 calc R . .
C17 C 0.3476(5) 0.0375(5) 0.4869(3) 0.0603(18) Uani 1 1 d . . .
H17 H 0.3863 0.0867 0.4702 0.072 Uiso 1 1 calc R . .
C18 C 0.3113(5) 0.4826(5) 0.5291(3) 0.0524(16) Uani 1 1 d . . .
C19 C 0.2685(5) 0.4491(5) 0.4563(3) 0.0497(15) Uani 1 1 d . . .
C20 C 0.3319(5) 0.3683(5) 0.4397(3) 0.0518(16) Uani 1 1 d . . .
C21 C 0.4165(4) 0.3545(5) 0.5024(3) 0.0492(15) Uani 1 1 d . . .
C22 C 0.4014(5) 0.4252(5) 0.5594(3) 0.0520(16) Uani 1 1 d . . .
C23 C 0.2732(6) 0.5661(6) 0.5708(4) 0.079(2) Uani 1 1 d . . .
H23A H 0.3107 0.6310 0.5722 0.119 Uiso 1 1 calc R . .
H23B H 0.2806 0.5416 0.6204 0.119 Uiso 1 1 calc R . .
H23C H 0.2039 0.5795 0.5466 0.119 Uiso 1 1 calc R . .
C24 C 0.1757(6) 0.4926(7) 0.4023(4) 0.086(3) Uani 1 1 d . . .
H24A H 0.1418 0.4360 0.3706 0.128 Uiso 1 1 calc R . .
H24B H 0.1937 0.5479 0.3730 0.128 Uiso 1 1 calc R . .
H24C H 0.1324 0.5218 0.4290 0.128 Uiso 1 1 calc R . .
C25 C 0.3143(7) 0.3155(6) 0.3653(4) 0.077(2) Uani 1 1 d . . .
H25A H 0.3282 0.3656 0.3308 0.115 Uiso 1 1 calc R . .
H25B H 0.2459 0.2928 0.3479 0.115 Uiso 1 1 calc R . .
H25C H 0.3575 0.2545 0.3697 0.115 Uiso 1 1 calc R . .
C26 C 0.5084(6) 0.2904(6) 0.5074(5) 0.083(2) Uani 1 1 d . . .
H26A H 0.4950 0.2391 0.4678 0.124 Uiso 1 1 calc R . .
H26B H 0.5282 0.2537 0.5541 0.124 Uiso 1 1 calc R . .
H26C H 0.5613 0.3373 0.5035 0.124 Uiso 1 1 calc R . .
C27 C 0.4822(6) 0.4541(6) 0.6266(4) 0.080(2) Uani 1 1 d . . .
H27A H 0.5304 0.4984 0.6130 0.120 Uiso 1 1 calc R . .
H27B H 0.5142 0.3901 0.6502 0.120 Uiso 1 1 calc R . .
H27C H 0.4543 0.4925 0.6603 0.120 Uiso 1 1 calc R . .
C28 C 0.1304(5) 0.1538(6) 0.4218(4) 0.0566(17) Uani 1 1 d . . .
C29 C 0.0736(6) 0.0732(6) 0.3695(4) 0.093(3) Uani 1 1 d . . .
H29A H 0.0526 0.1032 0.3206 0.139 Uiso 1 1 d R . .
H29B H 0.0160 0.0517 0.3844 0.139 Uiso 1 1 d R . .
H29C H 0.1153 0.0119 0.3696 0.139 Uiso 1 1 d R . .
P1 P 0.1515(3) 0.7903(2) 0.23384(16) 0.1008(9) Uani 1 1 d . . .
F1 F 0.164(5) 0.742(3) 0.3015(18) 0.240(17) Uani 0.50 1 d PU A 1
F2 F 0.073(3) 0.786(3) 0.1696(19) 0.27(2) Uani 0.50 1 d PU A 1
F3 F 0.182(3) 0.9017(19) 0.231(2) 0.203(11) Uani 0.50 1 d PU A 1
F4 F 0.2531(13) 0.811(3) 0.239(3) 0.203(11) Uani 0.50 1 d PU A 1
F5 F 0.159(2) 0.679(2) 0.203(2) 0.246(15) Uani 0.50 1 d PU A 1
F6 F 0.116(2) 0.810(5) 0.3019(18) 0.240(19) Uani 0.50 1 d PU A 1
F1' F 0.0292(13) 0.7829(17) 0.2151(12) 0.147(8) Uani 0.50 1 d PU A 2
F2' F 0.2642(15) 0.760(2) 0.3040(15) 0.176(9) Uani 0.50 1 d PU A 2
F3' F 0.1250(16) 0.6768(19) 0.2498(16) 0.159(9) Uani 0.50 1 d PU A 2
F4' F 0.145(3) 0.892(2) 0.2751(15) 0.190(10) Uani 0.50 1 d PU A 2
F5' F 0.113(3) 0.861(4) 0.1594(19) 0.239(13) Uani 0.50 1 d PU A 2
F6' F 0.209(4) 0.765(3) 0.1795(18) 0.241(15) Uani 0.50 1 d PU A 2

loop_
_atom_site_aniso_label
_atom_site_aniso_U_11
_atom_site_aniso_U_22
_atom_site_aniso_U_33
_atom_site_aniso_U_23
_atom_site_aniso_U_13
_atom_site_aniso_U_12
Ir1 0.04293(15) 0.03879(14) 0.03735(14) 0.00215(10) 0.01266(10) 0.00452(11)
O1 0.067(3) 0.082(3) 0.060(3) -0.007(2) 0.036(3) 0.003(3)
N1 0.037(3) 0.042(3) 0.047(3) 0.000(2) 0.016(2) 0.005(2)
N2 0.048(3) 0.054(4) 0.044(3) 0.002(2) 0.006(2) 0.002(3)
C1 0.044(4) 0.062(4) 0.068(4) 0.002(4) 0.023(3) 0.010(3)
C1A 0.053(4) 0.080(6) 0.089(6) 0.008(4) 0.023(4) -0.013(4)
C1B 0.046(4) 0.096(6) 0.080(5) 0.018(4) 0.010(4) 0.030(4)
C2 0.056(5) 0.091(6) 0.083(5) -0.003(4) 0.035(4) 0.013(4)
C3 0.055(4) 0.040(4) 0.053(4) 0.005(3) 0.029(3) 0.002(3)
C4 0.057(4) 0.049(4) 0.035(3) -0.001(3) 0.017(3) -0.010(3)
C5 0.090(5) 0.061(4) 0.046(4) -0.013(3) 0.033(4) -0.024(4)
C6 0.092(6) 0.085(6) 0.042(4) -0.012(4) 0.019(4) -0.052(5)
C7 0.069(5) 0.093(6) 0.053(4) 0.012(4) -0.002(4) -0.029(5)
C8 0.056(4) 0.070(5) 0.051(4) 0.008(4) 0.004(3) -0.013(4)
C9 0.050(4) 0.053(4) 0.036(3) 0.011(3) 0.010(3) -0.007(3)
C10 0.050(4) 0.044(4) 0.053(4) 0.007(3) 0.012(3) 0.010(3)
C11 0.046(4) 0.038(3) 0.045(3) 0.001(3) 0.015(3) 0.008(3)
C12 0.041(3) 0.038(4) 0.053(4) 0.004(3) 0.003(3) 0.012(3)
C13 0.059(4) 0.050(4) 0.048(4) 0.002(3) 0.005(3) 0.003(3)
C14 0.062(4) 0.049(4) 0.067(5) 0.005(3) 0.001(4) 0.001(3)
C15 0.095(6) 0.049(4) 0.056(4) -0.005(4) -0.004(4) 0.015(4)
C16 0.108(6) 0.055(5) 0.051(4) 0.000(3) 0.020(4) 0.023(4)
C17 0.079(5) 0.047(4) 0.058(4) -0.006(3) 0.024(4) 0.012(3)
C18 0.068(4) 0.045(4) 0.056(4) 0.006(3) 0.035(3) 0.000(3)
C19 0.055(4) 0.046(4) 0.054(4) 0.011(3) 0.024(3) 0.003(3)
C20 0.069(4) 0.055(4) 0.041(3) 0.004(3) 0.033(3) 0.000(3)
C21 0.040(3) 0.054(4) 0.061(4) 0.005(3) 0.025(3) 0.006(3)
C22 0.059(4) 0.056(4) 0.041(3) 0.004(3) 0.014(3) -0.024(3)
C23 0.098(6) 0.059(5) 0.095(6) -0.014(4) 0.051(5) -0.004(4)
C24 0.083(6) 0.098(6) 0.076(5) 0.037(5) 0.024(4) 0.037(5)
C25 0.098(6) 0.089(6) 0.052(4) -0.008(4) 0.034(4) 0.000(4)
C26 0.058(5) 0.083(6) 0.114(7) 0.012(5) 0.037(5) 0.019(4)
C27 0.087(6) 0.091(6) 0.055(4) 0.013(4) 0.007(4) -0.042(5)
C28 0.056(4) 0.052(4) 0.052(4) 0.010(3) -0.001(3) 0.002(3)
C29 0.097(6) 0.077(6) 0.081(5) -0.018(5) -0.012(5) -0.015(5)
P1 0.138(3) 0.097(2) 0.0828(18) -0.0188(16) 0.0555(18) -0.0507(18)
F1 0.35(6) 0.23(3) 0.14(2) 0.08(2) 0.07(3) 0.07(3)
F2 0.28(4) 0.22(3) 0.19(3) 0.09(2) -0.14(2) -0.10(3)
F3 0.27(3) 0.107(14) 0.26(4) -0.033(19) 0.12(3) -0.086(18)
F4 0.067(10) 0.28(4) 0.26(3) 0.04(3) 0.032(16) -0.009(12)
F5 0.35(4) 0.15(2) 0.29(3) -0.11(2) 0.18(3) -0.05(2)
F6 0.17(2) 0.43(5) 0.17(2) -0.08(3) 0.14(2) -0.07(3)
F1' 0.107(11) 0.192(17) 0.155(17) 0.021(13) 0.062(12) -0.016(10)
F2' 0.110(15) 0.26(3) 0.145(17) -0.064(18) 0.021(12) -0.018(15)
F3' 0.148(15) 0.147(17) 0.149(16) 0.053(14) -0.010(13) -0.083(13)
F4' 0.29(3) 0.139(18) 0.17(2) -0.072(15) 0.108(17) -0.049(17)
F5' 0.24(3) 0.31(4) 0.18(2) 0.12(3) 0.06(2) 0.01(3)
F6' 0.43(5) 0.21(2) 0.16(2) -0.03(2) 0.22(3) 0.00(3)

loop_
_atom_type_symbol
_atom_type_description
_atom_type_scat_dispersion_real
_atom_type_scat_dispersion_imag
_atom_type_scat_source
C C 0.0033 0.0016 'International Tables Vol C Tables 4.2.6.8 and 6.1.1.4'
H H 0.0000 0.0000 'International Tables Vol C Tables 4.2.6.8 and 6.1.1.4'
N N 0.0061 0.0033 'International Tables Vol C Tables 4.2.6.8 and 6.1.1.4'
O O 0.0106 0.0060 'International Tables Vol C Tables 4.2.6.8 and 6.1.1.4'
F F 0.0171 0.0103 'International Tables Vol C Tables 4.2.6.8 and 6.1.1.4'
P P 0.1023 0.0942 'International Tables Vol C Tables 4.2.6.8 and 6.1.1.4'
Ir Ir -1.4442 7.9887 'International Tables Vol C Tables 4.2.6.8 and 6.1.1.4'

loop_
_geom_angle_atom_site_label_1
_geom_angle_atom_site_label_2
_geom_angle_atom_site_label_3
_geom_angle
N2 Ir1 C11 86.3(2)
N2 Ir1 N1 90.94(19)
C11 Ir1 N1 81.7(2)
N2 Ir1 C22 156.2(2)
C11 Ir1 C22 107.7(2)
N1 Ir1 C22 109.7(2)
N2 Ir1 C21 121.5(2)
C11 Ir1 C21 98.5(2)
N1 Ir1 C21 147.6(2)
C22 Ir1 C21 39.0(2)
N2 Ir1 C20 92.3(2)
C11 Ir1 C20 124.0(2)
N1 Ir1 C20 154.2(2)
C22 Ir1 C20 63.9(2)
C21 Ir1 C20 38.3(2)
N2 Ir1 C18 131.1(2)
C11 Ir1 C18 142.6(2)
N1 Ir1 C18 96.74(19)
C22 Ir1 C18 37.6(2)
C21 Ir1 C18 63.5(2)
C20 Ir1 C18 62.4(2)
N2 Ir1 C19 98.2(2)
C11 Ir1 C19 161.1(2)
N1 Ir1 C19 116.4(2)
C22 Ir1 C19 62.5(2)
C21 Ir1 C19 63.4(2)
C20 Ir1 C19 37.8(2)
C18 Ir1 C19 36.3(2)
C3 O1 C2 105.4(5)
C3 N1 C1 106.8(5)
C3 N1 Ir1 124.0(4)
C1 N1 Ir1 129.1(4)
C28 N2 Ir1 168.9(6)
C1B C1 C2 112.4(6)
C1B C1 N1 111.8(5)
C2 C1 N1 100.8(5)
C1B C1 C1A 112.2(6)
C2 C1 C1A 111.4(6)
N1 C1 C1A 107.6(5)
C1 C1A H1A1 109.5
C1 C1A H1A2 109.5
H1A1 C1A H1A2 109.5
C1 C1A H1A3 109.5
H1A1 C1A H1A3 109.5
H1A2 C1A H1A3 109.5
C1 C1B H1B1 109.5
C1 C1B H1B2 109.5
H1B1 C1B H1B2 109.5
C1 C1B H1B3 109.5
H1B1 C1B H1B3 109.5
H1B2 C1B H1B3 109.5
O1 C2 C1 103.8(5)
O1 C2 H2A 111.0
C1 C2 H2A 111.0
O1 C2 H2B 111.0
C1 C2 H2B 111.0
H2A C2 H2B 109.0
N1 C3 O1 116.2(6)
N1 C3 C4 129.6(5)
O1 C3 C4 114.2(5)
C9 C4 C5 120.6(6)
C9 C4 C3 122.1(5)
C5 C4 C3 117.1(6)
C6 C5 C4 119.3(7)
C6 C5 H5 120.4
C4 C5 H5 120.4
C7 C6 C5 120.9(7)
C7 C6 H6 119.5
C5 C6 H6 119.5
C6 C7 C8 119.7(7)
C6 C7 H7 120.1
C8 C7 H7 120.1
C7 C8 C9 122.5(8)
C7 C8 H8 118.7
C9 C8 H8 118.7
C8 C9 C4 117.0(6)
C8 C9 C10 119.1(6)
C4 C9 C10 123.9(5)
C11 C10 C9 129.6(6)
C11 C10 H10 115.2
C9 C10 H10 115.2
C10 C11 C12 117.2(5)
C10 C11 Ir1 123.5(4)
C12 C11 Ir1 119.0(4)
C13 C12 C17 117.7(6)
C13 C12 C11 121.2(5)
C17 C12 C11 121.1(6)
C12 C13 C14 121.6(6)
C12 C13 H13 119.2
C14 C13 H13 119.2
C13 C14 C15 120.1(7)
C13 C14 H14 119.9
C15 C14 H14 119.9
C14 C15 C16 119.4(7)
C14 C15 H15 120.3
C16 C15 H15 120.3
C17 C16 C15 121.2(7)
C17 C16 H16 119.4
C15 C16 H16 119.4
C16 C17 C12 119.9(7)
C16 C17 H17 120.0
C12 C17 H17 120.0
C19 C18 C22 109.2(5)
C19 C18 C23 127.6(6)
C22 C18 C23 123.3(6)
C19 C18 Ir1 72.4(4)
C22 C18 Ir1 68.7(3)
C23 C18 Ir1 125.8(4)
C18 C19 C20 107.7(6)
C18 C19 C24 127.1(6)
C20 C19 C24 125.1(6)
C18 C19 Ir1 71.4(3)
C20 C19 Ir1 68.2(3)
C24 C19 Ir1 128.2(5)
C21 C20 C19 108.9(5)
C21 C20 C25 126.7(6)
C19 C20 C25 124.2(6)
C21 C20 Ir1 70.8(3)
C19 C20 Ir1 74.0(3)
C25 C20 Ir1 125.5(5)
C20 C21 C22 106.3(5)
C20 C21 C26 127.8(6)
C22 C21 C26 125.6(6)
C20 C21 Ir1 71.0(3)
C22 C21 Ir1 70.4(3)
C26 C21 Ir1 128.3(5)
C18 C22 C21 107.9(5)
C18 C22 C27 126.4(7)
C21 C22 C27 123.1(6)
C18 C22 Ir1 73.7(4)
C21 C22 Ir1 70.5(3)
C27 C22 Ir1 135.7(4)
C18 C23 H23A 109.5
C18 C23 H23B 109.5
H23A C23 H23B 109.5
C18 C23 H23C 109.5
H23A C23 H23C 109.5
H23B C23 H23C 109.5
C19 C24 H24A 109.5
C19 C24 H24B 109.5
H24A C24 H24B 109.5
C19 C24 H24C 109.5
H24A C24 H24C 109.5
H24B C24 H24C 109.5
C20 C25 H25A 109.5
C20 C25 H25B 109.5
H25A C25 H25B 109.5
C20 C25 H25C 109.5
H25A C25 H25C 109.5
H25B C25 H25C 109.5
C21 C26 H26A 109.5
C21 C26 H26B 109.5
H26A C26 H26B 109.5
C21 C26 H26C 109.5
H26A C26 H26C 109.5
H26B C26 H26C 109.5
C22 C27 H27A 109.5
C22 C27 H27B 109.5
H27A C27 H27B 109.5
C22 C27 H27C 109.5
H27A C27 H27C 109.5
H27B C27 H27C 109.5
N2 C28 C29 177.0(8)
C28 C29 H29A 109.6
C28 C29 H29B 109.4
H29A C29 H29B 109.5
C28 C29 H29C 109.4
H29A C29 H29C 109.5
H29B C29 H29C 109.5
F1 P1 F2 131(3)
F1 P1 F4 99(2)
F2 P1 F4 126(3)
F1 P1 F3 119(3)
F2 P1 F3 99.7(19)
F4 P1 F3 62.5(14)
F1 P1 F6' 126(2)
F2 P1 F6' 81(3)
F4 P1 F6' 50.6(15)
F3 P1 F6' 88(2)
F1 P1 F4' 84.5(18)
F2 P1 F4' 109(2)
F4 P1 F4' 91(2)
F3 P1 F4' 43.4(10)
F6' P1 F4' 131(2)
F1 P1 F3' 51.7(16)
F2 P1 F3' 88.0(14)
F4 P1 F3' 116.7(17)
F3 P1 F3' 170.8(19)
F6' P1 F3' 98.2(17)
F4' P1 F3' 129(2)
F2 P1 F6 112(3)
F4 P1 F6 118(2)
F3 P1 F6 92.0(17)
F6' P1 F6 167(2)
F4' P1 F6 48.8(14)
F3' P1 F6 80(2)
F1 P1 F5 87.4(19)
F2 P1 F5 76(2)
F4 P1 F5 90(2)
F3 P1 F5 143(2)
F6' P1 F5 55.2(15)
F4' P1 F5 172(2)
F6 P1 F5 124(3)
F1 P1 F5' 166(2)
F4 P1 F5' 92(2)
F3 P1 F5' 58.5(15)
F6' P1 F5' 68.7(16)
F4' P1 F5' 86.1(19)
F3' P1 F5' 130(2)
F6 P1 F5' 122(2)
F5 P1 F5' 102(2)
F1 P1 F1' 92(3)
F2 P1 F1' 45(2)
F4 P1 F1' 169.2(17)
F3 P1 F1' 109.8(18)
F6' P1 F1' 124(2)
F4' P1 F1' 86.8(17)
F3' P1 F1' 72.2(11)
F6 P1 F1' 68.0(12)
F5 P1 F1' 92.9(15)
F5' P1 F1' 76.9(13)
F1 P1 F2' 51(2)
F2 P1 F2' 162(2)
F4 P1 F2' 48.2(12)
F3 P1 F2' 91(2)
F6' P1 F2' 86.0(19)
F4' P1 F2' 88.2(13)
F3' P1 F2' 82.4(12)
F6 P1 F2' 80.7(16)
F5 P1 F2' 87.1(16)
F5' P1 F2' 140.0(18)
F1' P1 F2' 142.2(13)
F6 F1 P1 75(2)
P1 F3 F4 57.4(11)
P1 F4 F3 60.0(11)
F1 F6 P1 61.1(17)
P1 F5' F6' 52.6(10)
P1 F6' F5' 58.7(13)

loop_
_geom_bond_atom_site_label_1
_geom_bond_atom_site_label_2
_geom_bond_distance
Ir1 N2 2.058(6)
Ir1 C11 2.079(5)
Ir1 N1 2.095(4)
Ir1 C22 2.168(6)
Ir1 C21 2.169(6)
Ir1 C20 2.171(5)
Ir1 C18 2.234(6)
Ir1 C19 2.247(6)
O1 C3 1.348(7)
O1 C2 1.448(8)
N1 C3 1.275(7)
N1 C1 1.511(8)
N2 C28 1.110(8)
C1 C1B 1.500(9)
C1 C2 1.504(9)
C1 C1A 1.523(8)
C1A H1A1 0.9600
C1A H1A2 0.9600
C1A H1A3 0.9600
C1B H1B1 0.9600
C1B H1B2 0.9600
C1B H1B3 0.9600
C2 H2A 0.9700
C2 H2B 0.9700
C3 C4 1.466(9)
C4 C9 1.389(8)
C4 C5 1.402(8)
C5 C6 1.366(10)
C5 H5 0.9300
C6 C7 1.353(11)
C6 H6 0.9300
C7 C8 1.362(10)
C7 H7 0.9300
C8 C9 1.384(8)
C8 H8 0.9300
C9 C10 1.459(8)
C10 C11 1.331(8)
C10 H10 0.9300
C11 C12 1.498(8)
C12 C13 1.374(8)
C12 C17 1.424(8)
C13 C14 1.375(9)
C13 H13 0.9300
C14 C15 1.375(10)
C14 H14 0.9300
C15 C16 1.375(10)
C15 H15 0.9300
C16 C17 1.359(9)
C16 H16 0.9300
C17 H17 0.9300
C18 C19 1.394(8)
C18 C22 1.419(9)
C18 C23 1.491(9)
C19 C20 1.433(8)
C19 C24 1.502(8)
C20 C21 1.422(8)
C20 C25 1.503(8)
C21 C22 1.449(8)
C21 C26 1.492(9)
C22 C27 1.482(8)
C23 H23A 0.9600
C23 H23B 0.9600
C23 H23C 0.9600
C24 H24A 0.9600
C24 H24B 0.9600
C24 H24C 0.9600
C25 H25A 0.9600
C25 H25B 0.9600
C25 H25C 0.9600
C26 H26A 0.9600
C26 H26B 0.9600
C26 H26C 0.9600
C27 H27A 0.9600
C27 H27B 0.9600
C27 H27C 0.9600
C28 C29 1.472(9)
C29 H29A 0.9600
C29 H29B 0.9600
C29 H29C 0.9600
P1 F1 1.38(3)
P1 F2 1.382(19)
P1 F4 1.418(17)
P1 F3 1.457(18)
P1 F6' 1.50(2)
P1 F4' 1.506(18)
P1 F3' 1.515(16)
P1 F6 1.517(19)
P1 F5 1.52(2)
P1 F5' 1.61(2)
P1 F1' 1.643(17)
P1 F2' 1.78(2)
F1 F6 1.09(4)
F3 F4 1.49(3)
F5' F6' 1.76(4)

loop_
_geom_torsion_atom_site_label_1
_geom_torsion_atom_site_label_2
_geom_torsion_atom_site_label_3
_geom_torsion_atom_site_label_4
_geom_torsion
N2 Ir1 N1 C3 155.6(5)
C11 Ir1 N1 C3 69.5(5)
C22 Ir1 N1 C3 -36.4(5)
C21 Ir1 N1 C3 -23.4(7)
C20 Ir1 N1 C3 -107.1(6)
C18 Ir1 N1 C3 -72.7(5)
C19 Ir1 N1 C3 -104.8(5)
N2 Ir1 N1 C1 -28.3(5)
C11 Ir1 N1 C1 -114.4(5)
C22 Ir1 N1 C1 139.7(5)
C21 Ir1 N1 C1 152.7(5)
C20 Ir1 N1 C1 69.0(7)
C18 Ir1 N1 C1 103.3(5)
C19 Ir1 N1 C1 71.3(5)
C11 Ir1 N2 C28 -71(3)
N1 Ir1 N2 C28 -153(3)
C22 Ir1 N2 C28 56(3)
C21 Ir1 N2 C28 27(3)
C20 Ir1 N2 C28 53(3)
C18 Ir1 N2 C28 107(3)
C19 Ir1 N2 C28 90(3)
C3 N1 C1 C1B 139.6(6)
Ir1 N1 C1 C1B -37.0(7)
C3 N1 C1 C2 19.9(6)
Ir1 N1 C1 C2 -156.7(4)
C3 N1 C1 C1A -96.8(6)
Ir1 N1 C1 C1A 86.6(6)
C3 O1 C2 C1 23.3(7)
C1B C1 C2 O1 -144.7(6)
N1 C1 C2 O1 -25.5(7)
C1A C1 C2 O1 88.4(7)
C1 N1 C3 O1 -6.1(7)
Ir1 N1 C3 O1 170.7(4)
C1 N1 C3 C4 170.8(6)
Ir1 N1 C3 C4 -12.4(9)
C2 O1 C3 N1 -11.3(7)
C2 O1 C3 C4 171.3(5)
N1 C3 C4 C9 -44.5(9)
O1 C3 C4 C9 132.4(6)
N1 C3 C4 C5 141.3(6)
O1 C3 C4 C5 -41.8(7)
C9 C4 C5 C6 0.5(9)
C3 C4 C5 C6 174.7(5)
C4 C5 C6 C7 -0.5(10)
C5 C6 C7 C8 -0.2(11)
C6 C7 C8 C9 0.9(11)
C7 C8 C9 C4 -0.8(9)
C7 C8 C9 C10 -177.4(6)
C5 C4 C9 C8 0.1(8)
C3 C4 C9 C8 -173.8(5)
C5 C4 C9 C10 176.5(5)
C3 C4 C9 C10 2.6(9)
C8 C9 C10 C11 -135.3(7)
C4 C9 C10 C11 48.4(10)
C9 C10 C11 C12 -175.1(6)
C9 C10 C11 Ir1 -1.0(10)
N2 Ir1 C11 C10 -151.4(6)
N1 Ir1 C11 C10 -59.9(5)
C22 Ir1 C11 C10 48.3(6)
C21 Ir1 C11 C10 87.3(5)
C20 Ir1 C11 C10 118.3(5)
C18 Ir1 C11 C10 30.4(7)
C19 Ir1 C11 C10 104.2(8)
N2 Ir1 C11 C12 22.6(4)
N1 Ir1 C11 C12 114.1(5)
C22 Ir1 C11 C12 -137.7(4)
C21 Ir1 C11 C12 -98.6(5)
C20 Ir1 C11 C12 -67.6(5)
C18 Ir1 C11 C12 -155.5(4)
C19 Ir1 C11 C12 -81.8(8)
C10 C11 C12 C13 57.3(8)
Ir1 C11 C12 C13 -117.1(5)
C10 C11 C12 C17 -123.3(6)
Ir1 C11 C12 C17 62.3(7)
C17 C12 C13 C14 -2.5(9)
C11 C12 C13 C14 176.9(6)
C12 C13 C14 C15 2.5(10)
C13 C14 C15 C16 -1.3(10)
C14 C15 C16 C17 0.1(11)
C15 C16 C17 C12 -0.2(10)
C13 C12 C17 C16 1.3(9)
C11 C12 C17 C16 -178.1(6)
N2 Ir1 C18 C19 -29.4(5)
C11 Ir1 C18 C19 148.2(4)
N1 Ir1 C18 C19 -126.6(4)
C22 Ir1 C18 C19 119.6(5)
C21 Ir1 C18 C19 80.4(4)
C20 Ir1 C18 C19 37.3(4)
N2 Ir1 C18 C22 -149.0(3)
C11 Ir1 C18 C22 28.6(5)
N1 Ir1 C18 C22 113.8(3)
C21 Ir1 C18 C22 -39.1(3)
C20 Ir1 C18 C22 -82.3(4)
C19 Ir1 C18 C22 -119.6(5)
N2 Ir1 C18 C23 94.6(6)
C11 Ir1 C18 C23 -87.8(7)
N1 Ir1 C18 C23 -2.6(6)
C22 Ir1 C18 C23 -116.4(7)
C21 Ir1 C18 C23 -155.5(7)
C20 Ir1 C18 C23 161.3(7)
C19 Ir1 C18 C23 124.0(8)
C22 C18 C19 C20 0.4(7)
C23 C18 C19 C20 179.2(6)
Ir1 C18 C19 C20 -58.7(4)
C22 C18 C19 C24 -176.6(6)
C23 C18 C19 C24 2.3(11)
Ir1 C18 C19 C24 124.3(7)
C22 C18 C19 Ir1 59.1(4)
C23 C18 C19 Ir1 -122.0(7)
N2 Ir1 C19 C18 158.1(4)
C11 Ir1 C19 C18 -99.5(7)
N1 Ir1 C19 C18 62.9(4)
C22 Ir1 C19 C18 -36.7(4)
C21 Ir1 C19 C18 -80.7(4)
C20 Ir1 C19 C18 -118.8(5)
N2 Ir1 C19 C20 -83.2(4)
C11 Ir1 C19 C20 19.3(9)
N1 Ir1 C19 C20 -178.3(3)
C22 Ir1 C19 C20 82.1(4)
C21 Ir1 C19 C20 38.0(4)
C18 Ir1 C19 C20 118.8(6)
N2 Ir1 C19 C24 35.1(6)
C11 Ir1 C19 C24 137.5(7)
N1 Ir1 C19 C24 -60.1(6)
C22 Ir1 C19 C24 -159.7(7)
C21 Ir1 C19 C24 156.2(7)
C20 Ir1 C19 C24 118.2(7)
C18 Ir1 C19 C24 -123.0(7)
C18 C19 C20 C21 -1.9(7)
C24 C19 C20 C21 175.1(6)
Ir1 C19 C20 C21 -62.6(4)
C18 C19 C20 C25 -177.0(6)
C24 C19 C20 C25 0.1(10)
Ir1 C19 C20 C25 122.3(6)
C18 C19 C20 Ir1 60.7(4)
C24 C19 C20 Ir1 -122.3(6)
N2 Ir1 C20 C21 -142.5(4)
C11 Ir1 C20 C21 -55.4(5)
N1 Ir1 C20 C21 120.6(5)
C22 Ir1 C20 C21 39.1(4)
C18 Ir1 C20 C21 81.4(4)
C19 Ir1 C20 C21 117.1(5)
N2 Ir1 C20 C19 100.4(4)
C11 Ir1 C20 C19 -172.6(4)
N1 Ir1 C20 C19 3.5(7)
C22 Ir1 C20 C19 -78.0(4)
C21 Ir1 C20 C19 -117.1(5)
C18 Ir1 C20 C19 -35.8(4)
N2 Ir1 C20 C25 -20.5(6)
C11 Ir1 C20 C25 66.5(7)
N1 Ir1 C20 C25 -117.5(6)
C22 Ir1 C20 C25 161.0(7)
C21 Ir1 C20 C25 121.9(8)
C18 Ir1 C20 C25 -156.7(7)
C19 Ir1 C20 C25 -120.9(8)
C19 C20 C21 C22 2.7(7)
C25 C20 C21 C22 177.6(6)
Ir1 C20 C21 C22 -62.0(4)
C19 C20 C21 C26 -171.1(6)
C25 C20 C21 C26 3.8(11)
Ir1 C20 C21 C26 124.3(7)
C19 C20 C21 Ir1 64.7(4)
C25 C20 C21 Ir1 -120.5(7)
N2 Ir1 C21 C20 45.6(4)
C11 Ir1 C21 C20 136.4(4)
N1 Ir1 C21 C20 -135.6(4)
C22 Ir1 C21 C20 -115.9(5)
C18 Ir1 C21 C20 -78.3(4)
C19 Ir1 C21 C20 -37.6(4)
N2 Ir1 C21 C22 161.5(3)
C11 Ir1 C21 C22 -107.7(4)
N1 Ir1 C21 C22 -19.7(6)
C20 Ir1 C21 C22 115.9(5)
C18 Ir1 C21 C22 37.6(3)
C19 Ir1 C21 C22 78.4(4)
N2 Ir1 C21 C26 -78.1(7)
C11 Ir1 C21 C26 12.7(7)
N1 Ir1 C21 C26 100.7(7)
C22 Ir1 C21 C26 120.4(8)
C20 Ir1 C21 C26 -123.7(8)
C18 Ir1 C21 C26 158.0(7)
C19 Ir1 C21 C26 -161.3(7)
C19 C18 C22 C21 1.3(7)
C23 C18 C22 C21 -177.6(6)
Ir1 C18 C22 C21 62.7(4)
C19 C18 C22 C27 163.3(6)
C23 C18 C22 C27 -15.6(10)
Ir1 C18 C22 C27 -135.3(6)
C19 C18 C22 Ir1 -61.4(4)
C23 C18 C22 Ir1 119.7(6)
C20 C21 C22 C18 -2.4(7)
C26 C21 C22 C18 171.5(6)
Ir1 C21 C22 C18 -64.8(4)
C20 C21 C22 C27 -165.2(6)
C26 C21 C22 C27 8.8(10)
Ir1 C21 C22 C27 132.5(6)
C20 C21 C22 Ir1 62.3(4)
C26 C21 C22 Ir1 -123.7(7)
N2 Ir1 C22 C18 74.1(7)
C11 Ir1 C22 C18 -162.2(3)
N1 Ir1 C22 C18 -74.8(3)
C21 Ir1 C22 C18 116.3(5)
C20 Ir1 C22 C18 77.9(4)
C19 Ir1 C22 C18 35.4(3)
N2 Ir1 C22 C21 -42.2(8)
C11 Ir1 C22 C21 81.5(4)
N1 Ir1 C22 C21 168.9(3)
C20 Ir1 C22 C21 -38.3(3)
C18 Ir1 C22 C21 -116.3(5)
C19 Ir1 C22 C21 -80.8(4)
N2 Ir1 C22 C27 -160.0(6)
C11 Ir1 C22 C27 -36.3(8)
N1 Ir1 C22 C27 51.1(8)
C21 Ir1 C22 C27 -117.8(9)
C20 Ir1 C22 C27 -156.1(9)
C18 Ir1 C22 C27 125.9(9)
C19 Ir1 C22 C27 161.3(9)
F2 P1 F1 F6 -79(5)
F4 P1 F1 F6 122(4)
F3 P1 F1 F6 59(5)
F6' P1 F1 F6 169(3)
F4' P1 F1 F6 31(3)
F3' P1 F1 F6 -121(6)
F5 P1 F1 F6 -148(4)
F5' P1 F1 F6 -18(15)
F1' P1 F1 F6 -55(4)
F2' P1 F1 F6 124(5)
F1 P1 F3 F4 85(2)
F2 P1 F3 F4 -126(3)
F6' P1 F3 F4 -46(2)
F4' P1 F3 F4 126(4)
F6 P1 F3 F4 121(3)
F5 P1 F3 F4 -47(5)
F5' P1 F3 F4 -112(3)
F1' P1 F3 F4 -172(2)
F2' P1 F3 F4 40(2)
F1 P1 F4 F3 -118(3)
F2 P1 F4 F3 82(3)
F6' P1 F4 F3 112(3)
F4' P1 F4 F3 -34(2)
F3' P1 F4 F3 -170(2)
F6 P1 F4 F3 -76(3)
F5 P1 F4 F3 154(3)
F5' P1 F4 F3 52.4(19)
F1' P1 F4 F3 47(12)
F2' P1 F4 F3 -120(4)
F2 P1 F6 F1 127(4)
F4 P1 F6 F1 -72(5)
F3 P1 F6 F1 -132(5)
F6' P1 F6 F1 -41(13)
F4' P1 F6 F1 -136(5)
F3' P1 F6 F1 43(4)
F5 P1 F6 F1 40(5)
F5' P1 F6 F1 175(4)
F1' P1 F6 F1 118(5)
F2' P1 F6 F1 -41(4)
F1 P1 F5' F6' -174(11)
F2 P1 F5' F6' -99(5)
F4 P1 F5' F6' 45.8(18)
F3 P1 F5' F6' 101(3)
F4' P1 F5' F6' 137(3)
F3' P1 F5' F6' -83(3)
F6 P1 F5' F6' 172(2)
F5 P1 F5' F6' -45(3)
F1' P1 F5' F6' -135(3)
F2' P1 F5' F6' 55(4)
F1 P1 F6' F5' 178(3)
F2 P1 F6' F5' 43(2)
F4 P1 F6' F5' -112(3)
F3 P1 F6' F5' -56.8(19)
F4' P1 F6' F5' -64(4)
F3' P1 F6' F5' 130(2)
F6 P1 F6' F5' -148(10)
F5 P1 F6' F5' 122(4)
F1' P1 F6' F5' 56(3)
F2' P1 F6' F5' -148(3)
